data_1529045
loop_
_publ_author_name
'You Tae-Soo'
'Miller, G.J.'

_publ_section_title
;
 Phase width and site preferences in the Eu Mg(x) Ga(4-x) series
;
_journal_name_full 'Zeitschrift fuer Anorganische und Allgemeine Chemie'
_journal_page_first 2845
_journal_page_last 2852
_journal_volume 634
_journal_year 2008
_chemical_formula_sum 'Eu Ga2.16 Mg1.84'
_chemical_name_systematic 'Eu (Mg1.84 Ga0.16) Ga2'
_space_group_IT_number 139
_symmetry_space_group_name_Hall '-I 4 2'
_symmetry_space_group_name_H-M 'I 4/m m m'
_cell_angle_alpha 90
_cell_angle_beta 90
_cell_angle_gamma 90
_cell_formula_units_Z 2
_cell_length_a 4.477
_cell_length_b 4.477
_cell_length_c 11.673
_cell_volume 233.968
_citation_journal_id_ASTM ZAACAB
_cod_data_source_file YouTae-Soo_ZAACAB_2008_1645.cif
_cod_data_source_block Eu1Ga2.16Mg1.84
_cod_original_cell_volume 233.9681
_cod_original_formula_sum 'Eu1 Ga2.16 Mg1.84'
_cod_database_code 1529045

loop_
_symmetry_equiv_pos_as_xyz
x,y,z
-y,x,z
-x,-y,z
y,-x,z
x,-y,-z
y,x,-z
-x,y,-z
-y,-x,-z
-x,-y,-z
y,-x,-z
x,y,-z
-y,x,-z
-x,y,z
-y,-x,z
x,-y,z
y,x,z
x+1/2,y+1/2,z+1/2
-y+1/2,x+1/2,z+1/2
-x+1/2,-y+1/2,z+1/2
y+1/2,-x+1/2,z+1/2
x+1/2,-y+1/2,-z+1/2
y+1/2,x+1/2,-z+1/2
-x+1/2,y+1/2,-z+1/2
-y+1/2,-x+1/2,-z+1/2
-x+1/2,-y+1/2,-z+1/2
y+1/2,-x+1/2,-z+1/2
x+1/2,y+1/2,-z+1/2
-y+1/2,x+1/2,-z+1/2
-x+1/2,y+1/2,z+1/2
-y+1/2,-x+1/2,z+1/2
x+1/2,-y+1/2,z+1/2
y+1/2,x+1/2,z+1/2

loop_
_atom_site_label
_atom_site_type_symbol
_atom_site_fract_x
_atom_site_fract_y
_atom_site_fract_z
_atom_site_occupancy
_atom_site_U_iso_or_equiv
Ga1 Ga 0 0 0.3935 1 0.0
Mg1 Mg 0 0.5 0.25 0.922 0.0
Eu1 Eu 0 0 0 1 0.0
Ga2 Ga 0 0.5 0.25 0.078 0.0
